data_4326143
loop_
_publ_author_name
'Hongsui Sun'
'Jamie S. Ritch'
'Paul G. Hayes'

_publ_section_title
;
 Toward Stereoselective Lactide Polymerization Catalysts: Cationic Zinc
 Complexes Supported by a Chiral Phosphinimine Scaffold
;
_journal_name_full 'Inorganic Chemistry'
_journal_page_first 8063
_journal_page_last 8072
_journal_paper_doi 10.1021/ic201139b
_journal_volume 50
_journal_year 2011
_chemical_formula_sum 'C55 H33 B F20 N O P'
_chemical_formula_weight 1145.60
_chemical_name_systematic
; 
 ? 
;
_space_group_IT_number 2
_symmetry_cell_setting triclinic
_symmetry_space_group_name_Hall '-P 1'
_symmetry_space_group_name_H-M 'P -1'
_atom_sites_solution_hydrogens geom
_atom_sites_solution_primary direct
_atom_sites_solution_secondary difmap
_audit_creation_method SHELXL-97
_cell_angle_alpha 77.5960(10)
_cell_angle_beta 85.9550(10)
_cell_angle_gamma 89.2180(10)
_cell_formula_units_Z 2
_cell_length_a 12.4247(10)
_cell_length_b 12.4483(10)
_cell_length_c 16.2906(13)
_cell_measurement_reflns_used 9842
_cell_measurement_temperature 173(2)
_cell_measurement_theta_max 27.46
_cell_measurement_theta_min 2.32
_cell_volume 2454.7(3)
_computing_cell_refinement 'Bruker SMART'
_computing_data_collection 'Bruker SMART'
_computing_data_reduction 'Bruker SAINT'
_computing_molecular_graphics 'Bruker SHELXTL'
_computing_publication_material 'Bruker SHELXTL'
_computing_structure_refinement 'SHELXL-97 (Sheldrick, 1997)'
_computing_structure_solution 'SHELXS-97 (Sheldrick, 1990)'
_diffrn_ambient_temperature 173(2)
_diffrn_measured_fraction_theta_full 0.998
_diffrn_measured_fraction_theta_max 0.988
_diffrn_measurement_device_type 'CCD area detector'
_diffrn_measurement_method 'phi and omega scans'
_diffrn_radiation_monochromator graphite
_diffrn_radiation_source 'fine-focus sealed tube'
_diffrn_radiation_type MoK\a
_diffrn_radiation_wavelength 0.71073
_diffrn_reflns_av_R_equivalents 0.0449
_diffrn_reflns_av_sigmaI/netI 0.0408
_diffrn_reflns_limit_h_max 16
_diffrn_reflns_limit_h_min -16
_diffrn_reflns_limit_k_max 16
_diffrn_reflns_limit_k_min -16
_diffrn_reflns_limit_l_max 20
_diffrn_reflns_limit_l_min -21
_diffrn_reflns_number 35434
_diffrn_reflns_theta_full 25.00
_diffrn_reflns_theta_max 27.48
_diffrn_reflns_theta_min 1.64
_exptl_absorpt_coefficient_mu 0.175
_exptl_absorpt_correction_T_max 0.9861
_exptl_absorpt_correction_T_min 0.9305
_exptl_absorpt_correction_type multi-scan
_exptl_absorpt_process_details 'Blessing, R. H. (1995) Acta Cryst. A51, 33-38'
_exptl_crystal_colour colourless
_exptl_crystal_density_diffrn 1.550
_exptl_crystal_description plate
_exptl_crystal_F_000 1156
_exptl_crystal_size_max 0.42
_exptl_crystal_size_mid 0.38
_exptl_crystal_size_min 0.08
_refine_diff_density_max 0.386
_refine_diff_density_min -0.300
_refine_diff_density_rms 0.040
_refine_ls_extinction_method none
_refine_ls_goodness_of_fit_ref 1.039
_refine_ls_hydrogen_treatment mixed
_refine_ls_matrix_type full
_refine_ls_number_parameters 721
_refine_ls_number_reflns 11108
_refine_ls_number_restraints 0
_refine_ls_restrained_S_all 1.039
_refine_ls_R_factor_all 0.0535
_refine_ls_R_factor_gt 0.0359
_refine_ls_shift/su_max 0.001
_refine_ls_shift/su_mean 0.000
_refine_ls_structure_factor_coef Fsqd
_refine_ls_weighting_details 'calc w=1/[\s^2^(Fo^2^)+(0.0493P)^2^+0.0000P] where P=(Fo^2^+2Fc^2^)/3'
_refine_ls_weighting_scheme calc
_refine_ls_wR_factor_gt 0.0905
_refine_ls_wR_factor_ref 0.0974
_reflns_number_gt 8116
_reflns_number_total 11108
_reflns_threshold_expression >2sigma(I)
_cod_data_source_file ic201139b_si_002_4.cif
_cod_data_source_block compound9
_cod_database_code 4326143

loop_
_symmetry_equiv_pos_as_xyz
'x, y, z'
'-x, -y, -z'

loop_
_atom_site_label
_atom_site_type_symbol
_atom_site_fract_x
_atom_site_fract_y
_atom_site_fract_z
_atom_site_U_iso_or_equiv
_atom_site_adp_type
_atom_site_occupancy
_atom_site_symmetry_multiplicity
_atom_site_calc_flag
_atom_site_refinement_flags
P1 P 0.39531(3) 0.24174(3) 0.26218(2) 0.02636(9) Uani 1 1 d .
O1 O 0.61326(8) 0.28972(8) 0.33518(6) 0.0300(2) Uani 1 1 d .
N1 N 0.46491(9) 0.17186(10) 0.20213(8) 0.0283(3) Uani 1 1 d .
C1 C 0.37893(13) 0.17191(13) 0.37025(10) 0.0381(4) Uani 1 1 d .
H1A H 0.3391 0.1032 0.3748 0.057 Uiso 1 1 calc R
H1B H 0.3387 0.2189 0.4028 0.057 Uiso 1 1 calc R
H1C H 0.4500 0.1553 0.3924 0.057 Uiso 1 1 calc R
C2 C 0.45843(11) 0.37080(11) 0.25915(9) 0.0264(3) Uani 1 1 d .
C3 C 0.40968(12) 0.47031(12) 0.22432(9) 0.0297(3) Uani 1 1 d .
H3 H 0.3438 0.4695 0.1982 0.036 Uiso 1 1 calc R
C4 C 0.45566(12) 0.57060(12) 0.22702(10) 0.0324(3) Uani 1 1 d .
H4 H 0.4201 0.6369 0.2033 0.039 Uiso 1 1 calc R
C5 C 0.55200(12) 0.57578(12) 0.26345(10) 0.0313(3) Uani 1 1 d .
H5 H 0.5830 0.6448 0.2644 0.038 Uiso 1 1 calc R
C6 C 0.60284(11) 0.47833(11) 0.29869(9) 0.0278(3) Uani 1 1 d .
C7 C 0.55450(11) 0.37840(11) 0.29685(9) 0.0269(3) Uani 1 1 d .
C8 C 0.70110(12) 0.44912(12) 0.34157(9) 0.0292(3) Uani 1 1 d .
C9 C 0.78479(12) 0.50656(13) 0.36555(10) 0.0347(4) Uani 1 1 d .
H9 H 0.7855 0.5847 0.3533 0.042 Uiso 1 1 calc R
C10 C 0.86648(13) 0.44755(13) 0.40747(11) 0.0391(4) Uani 1 1 d .
H10 H 0.9242 0.4857 0.4240 0.047 Uiso 1 1 calc R
C11 C 0.86592(13) 0.33275(13) 0.42612(11) 0.0378(4) Uani 1 1 d .
H11 H 0.9235 0.2943 0.4549 0.045 Uiso 1 1 calc R
C12 C 0.78341(12) 0.27353(13) 0.40362(10) 0.0344(4) Uani 1 1 d .
H12 H 0.7823 0.1954 0.4164 0.041 Uiso 1 1 calc R
C13 C 0.70315(11) 0.33483(12) 0.36164(9) 0.0289(3) Uani 1 1 d .
C14 C 0.26645(11) 0.26634(12) 0.22049(10) 0.0308(3) Uani 1 1 d .
C15 C 0.25450(14) 0.26698(13) 0.13604(11) 0.0420(4) Uani 1 1 d .
H15 H 0.3144 0.2511 0.1010 0.050 Uiso 1 1 calc R
C16 C 0.15514(16) 0.29080(15) 0.10333(14) 0.0552(5) Uani 1 1 d .
H16 H 0.1466 0.2904 0.0459 0.066 Uiso 1 1 calc R
C17 C 0.06865(15) 0.31510(14) 0.15367(16) 0.0586(6) Uani 1 1 d .
H17 H 0.0005 0.3311 0.1308 0.070 Uiso 1 1 calc R
C18 C 0.07992(14) 0.31644(15) 0.23699(15) 0.0583(6) Uani 1 1 d .
H18 H 0.0200 0.3343 0.2711 0.070 Uiso 1 1 calc R
C19 C 0.17855(13) 0.29178(14) 0.27083(12) 0.0446(4) Uani 1 1 d .
H19 H 0.1864 0.2922 0.3284 0.053 Uiso 1 1 calc R
C20 C 0.58232(11) 0.16601(12) 0.19100(10) 0.0306(3) Uani 1 1 d .
C21 C 0.63710(12) 0.07850(12) 0.23895(11) 0.0350(4) Uani 1 1 d .
C22 C 0.74904(13) 0.07572(14) 0.22492(14) 0.0527(5) Uani 1 1 d .
H22 H 0.7884 0.0163 0.2557 0.063 Uiso 1 1 calc R
C23 C 0.80348(14) 0.15740(16) 0.16747(15) 0.0663(6) Uani 1 1 d .
H23 H 0.8800 0.1555 0.1604 0.080 Uiso 1 1 calc R
C24 C 0.74761(14) 0.24194(15) 0.12010(14) 0.0581(6) Uani 1 1 d .
H24 H 0.7863 0.2973 0.0801 0.070 Uiso 1 1 calc R
C25 C 0.63546(13) 0.24808(13) 0.12947(11) 0.0389(4) Uani 1 1 d .
C26 C 0.58121(12) -0.01511(12) 0.30193(11) 0.0372(4) Uani 1 1 d .
H26 H 0.5033 0.0047 0.3085 0.045 Uiso 1 1 calc R
C27 C 0.62656(18) -0.03071(19) 0.38813(14) 0.0734(7) Uani 1 1 d .
H27A H 0.7004 -0.0590 0.3852 0.110 Uiso 1 1 calc R
H27B H 0.5815 -0.0832 0.4294 0.110 Uiso 1 1 calc R
H27C H 0.6270 0.0400 0.4053 0.110 Uiso 1 1 calc R
C28 C 0.58763(15) -0.12030(14) 0.26808(16) 0.0635(6) Uani 1 1 d .
H28A H 0.5556 -0.1075 0.2136 0.095 Uiso 1 1 calc R
H28B H 0.5481 -0.1792 0.3079 0.095 Uiso 1 1 calc R
H28C H 0.6633 -0.1418 0.2610 0.095 Uiso 1 1 calc R
C29 C 0.57501(13) 0.33305(13) 0.06870(11) 0.0404(4) Uani 1 1 d .
H29 H 0.5048 0.3475 0.0984 0.049 Uiso 1 1 calc R
C30 C 0.63477(16) 0.44211(15) 0.04063(16) 0.0703(7) Uani 1 1 d .
H30A H 0.6490 0.4712 0.0901 0.105 Uiso 1 1 calc R
H30B H 0.5905 0.4946 0.0036 0.105 Uiso 1 1 calc R
H30C H 0.7033 0.4307 0.0101 0.105 Uiso 1 1 calc R
C31 C 0.54960(19) 0.28473(18) -0.00641(12) 0.0679(6) Uani 1 1 d .
H31A H 0.6170 0.2721 -0.0379 0.102 Uiso 1 1 calc R
H31B H 0.5044 0.3363 -0.0433 0.102 Uiso 1 1 calc R
H31C H 0.5111 0.2148 0.0138 0.102 Uiso 1 1 calc R
B1 B 0.11056(13) 0.80796(13) 0.25964(11) 0.0255(3) Uani 1 1 d .
C1A C 0.03359(11) 0.86248(11) 0.32663(9) 0.0255(3) Uani 1 1 d .
C2A C -0.02922(11) 0.79478(12) 0.39063(9) 0.0276(3) Uani 1 1 d .
C3A C -0.09497(11) 0.83116(13) 0.45029(9) 0.0325(3) Uani 1 1 d .
C4A C -0.09799(12) 0.94150(14) 0.45046(10) 0.0347(4) Uani 1 1 d .
C5A C -0.03473(12) 1.01176(12) 0.39116(10) 0.0331(4) Uani 1 1 d .
C6A C 0.02923(12) 0.97201(12) 0.33142(9) 0.0287(3) Uani 1 1 d .
C7A C 0.04235(11) 0.72878(11) 0.21222(9) 0.0262(3) Uani 1 1 d .
C8A C -0.06877(11) 0.72122(11) 0.21009(9) 0.0283(3) Uani 1 1 d .
C9A C -0.11882(12) 0.65711(13) 0.16469(10) 0.0335(3) Uani 1 1 d .
C10A C -0.05824(14) 0.59748(13) 0.11705(10) 0.0382(4) Uani 1 1 d .
C11A C 0.05238(14) 0.60525(12) 0.11367(10) 0.0362(4) Uani 1 1 d .
C12A C 0.09857(12) 0.66883(12) 0.16042(10) 0.0306(3) Uani 1 1 d .
C13A C 0.20222(11) 0.74117(12) 0.31957(9) 0.0301(3) Uani 1 1 d .
C14A C 0.27243(12) 0.80010(14) 0.35621(10) 0.0365(4) Uani 1 1 d .
C15A C 0.34819(13) 0.75406(17) 0.41049(11) 0.0466(4) Uani 1 1 d .
C16A C 0.35883(14) 0.64170(18) 0.43111(11) 0.0514(5) Uani 1 1 d .
C17A C 0.29056(15) 0.57854(15) 0.39914(11) 0.0460(4) Uani 1 1 d .
C18A C 0.21404(13) 0.62834(13) 0.34576(10) 0.0360(4) Uani 1 1 d .
C19A C 0.16099(11) 0.90103(11) 0.17787(9) 0.0288(3) Uani 1 1 d .
C20A C 0.26719(13) 0.91357(13) 0.14612(11) 0.0372(4) Uani 1 1 d .
C21A C 0.30107(14) 0.98804(15) 0.07341(12) 0.0488(5) Uani 1 1 d .
C22A C 0.22794(16) 1.05329(14) 0.02730(12) 0.0505(5) Uani 1 1 d .
C23A C 0.12089(14) 1.04381(13) 0.05479(11) 0.0399(4) Uani 1 1 d .
C24A C 0.09056(12) 0.96943(12) 0.12784(10) 0.0314(3) Uani 1 1 d .
F1 F -0.02839(7) 0.68491(7) 0.39517(5) 0.0354(2) Uani 1 1 d .
F2 F -0.15578(7) 0.75983(8) 0.50885(6) 0.0474(3) Uani 1 1 d .
F3 F -0.16161(7) 0.97950(9) 0.50854(6) 0.0488(3) Uani 1 1 d .
F4 F -0.03240(8) 1.11974(7) 0.39203(6) 0.0467(3) Uani 1 1 d .
F5 F 0.08937(7) 1.04858(7) 0.27678(6) 0.0399(2) Uani 1 1 d .
F6 F -0.13692(6) 0.77846(7) 0.25346(6) 0.0357(2) Uani 1 1 d .
F7 F -0.22748(7) 0.65280(8) 0.16704(6) 0.0465(2) Uani 1 1 d .
F8 F -0.10558(9) 0.53294(9) 0.07371(6) 0.0562(3) Uani 1 1 d .
F9 F 0.11386(9) 0.55091(8) 0.06464(6) 0.0533(3) Uani 1 1 d .
F10 F 0.20834(7) 0.67184(7) 0.15439(6) 0.0394(2) Uani 1 1 d .
F11 F 0.26790(7) 0.91188(8) 0.33781(6) 0.0459(2) Uani 1 1 d .
F12 F 0.41086(8) 0.81866(11) 0.44451(7) 0.0669(3) Uani 1 1 d .
F13 F 0.43476(9) 0.59599(12) 0.48244(7) 0.0765(4) Uani 1 1 d .
F14 F 0.29804(10) 0.46791(9) 0.41964(7) 0.0670(3) Uani 1 1 d .
F15 F 0.14888(8) 0.55762(7) 0.31986(6) 0.0464(2) Uani 1 1 d .
F16 F 0.34644(7) 0.85109(8) 0.18560(6) 0.0471(3) Uani 1 1 d .
F17 F 0.40726(9) 0.99735(10) 0.04850(8) 0.0784(4) Uani 1 1 d .
F18 F 0.25987(11) 1.12725(10) -0.04297(8) 0.0778(4) Uani 1 1 d .
F19 F 0.04700(9) 1.10898(8) 0.01145(6) 0.0532(3) Uani 1 1 d .
F20 F -0.01609(7) 0.96504(7) 0.15158(6) 0.0376(2) Uani 1 1 d .
H1 H 0.4303(14) 0.1199(14) 0.1908(11) 0.043(5) Uiso 1 1 d .

loop_
_atom_site_aniso_label
_atom_site_aniso_U_11
_atom_site_aniso_U_22
_atom_site_aniso_U_33
_atom_site_aniso_U_23
_atom_site_aniso_U_13
_atom_site_aniso_U_12
P1 0.02036(18) 0.02768(19) 0.0306(2) -0.00598(16) 0.00056(15) -0.00043(14)
O1 0.0269(5) 0.0239(5) 0.0406(6) -0.0083(4) -0.0076(5) 0.0012(4)
N1 0.0210(6) 0.0279(6) 0.0372(8) -0.0104(6) 0.0000(5) -0.0007(5)
C1 0.0368(9) 0.0396(9) 0.0348(9) -0.0029(7) 0.0035(7) -0.0040(7)
C2 0.0227(7) 0.0282(7) 0.0284(8) -0.0073(6) 0.0023(6) -0.0002(6)
C3 0.0246(7) 0.0341(8) 0.0297(8) -0.0066(6) 0.0008(6) 0.0043(6)
C4 0.0338(8) 0.0269(7) 0.0346(9) -0.0040(6) 0.0016(7) 0.0068(6)
C5 0.0319(8) 0.0256(7) 0.0363(9) -0.0081(6) 0.0035(7) 0.0003(6)
C6 0.0258(7) 0.0266(7) 0.0314(8) -0.0083(6) 0.0025(6) -0.0012(6)
C7 0.0247(7) 0.0261(7) 0.0295(8) -0.0058(6) 0.0014(6) 0.0028(6)
C8 0.0281(8) 0.0283(7) 0.0318(8) -0.0081(6) -0.0002(6) -0.0011(6)
C9 0.0352(9) 0.0297(8) 0.0410(9) -0.0113(7) -0.0016(7) -0.0037(6)
C10 0.0335(9) 0.0399(9) 0.0481(10) -0.0166(8) -0.0082(8) -0.0045(7)
C11 0.0315(8) 0.0402(9) 0.0451(10) -0.0143(8) -0.0104(7) 0.0052(7)
C12 0.0316(8) 0.0302(8) 0.0430(10) -0.0111(7) -0.0058(7) 0.0047(6)
C13 0.0247(7) 0.0299(8) 0.0343(8) -0.0111(6) -0.0030(6) -0.0013(6)
C14 0.0221(7) 0.0272(7) 0.0425(9) -0.0059(7) -0.0022(6) -0.0015(6)
C15 0.0383(9) 0.0401(9) 0.0509(11) -0.0140(8) -0.0135(8) 0.0066(7)
C16 0.0550(12) 0.0437(10) 0.0710(14) -0.0128(10) -0.0320(11) 0.0071(9)
C17 0.0328(10) 0.0355(10) 0.1031(18) 0.0015(10) -0.0260(11) -0.0010(8)
C18 0.0243(9) 0.0489(11) 0.0908(17) 0.0049(11) 0.0077(10) 0.0043(8)
C19 0.0281(9) 0.0468(10) 0.0544(11) -0.0038(9) 0.0055(8) 0.0013(7)
C20 0.0203(7) 0.0297(8) 0.0430(9) -0.0116(7) 0.0018(6) 0.0010(6)
C21 0.0258(8) 0.0280(8) 0.0519(10) -0.0103(7) -0.0023(7) 0.0005(6)
C22 0.0279(9) 0.0363(9) 0.0882(15) -0.0014(9) -0.0037(9) 0.0060(7)
C23 0.0230(9) 0.0491(11) 0.1158(19) 0.0013(12) 0.0109(10) 0.0048(8)
C24 0.0321(10) 0.0427(10) 0.0878(16) 0.0044(10) 0.0196(10) 0.0023(8)
C25 0.0291(8) 0.0319(8) 0.0534(11) -0.0075(8) 0.0084(7) 0.0039(6)
C26 0.0273(8) 0.0284(8) 0.0549(11) -0.0048(7) -0.0080(7) -0.0001(6)
C27 0.0629(14) 0.0789(15) 0.0687(15) 0.0144(12) -0.0278(12) -0.0244(12)
C28 0.0434(11) 0.0361(10) 0.1109(18) -0.0231(11) 0.0190(11) -0.0056(8)
C29 0.0361(9) 0.0380(9) 0.0418(10) -0.0021(7) 0.0137(7) 0.0060(7)
C30 0.0439(12) 0.0452(11) 0.1046(19) 0.0166(11) 0.0115(11) 0.0037(9)
C31 0.0881(16) 0.0680(14) 0.0442(12) -0.0099(10) 0.0071(11) 0.0238(12)
B1 0.0210(8) 0.0257(8) 0.0311(9) -0.0101(7) 0.0014(7) -0.0009(6)
C1A 0.0212(7) 0.0287(7) 0.0284(8) -0.0101(6) -0.0029(6) 0.0004(6)
C2A 0.0239(7) 0.0295(7) 0.0319(8) -0.0117(6) -0.0027(6) 0.0001(6)
C3A 0.0223(7) 0.0485(9) 0.0273(8) -0.0101(7) 0.0008(6) -0.0023(7)
C4A 0.0250(8) 0.0533(10) 0.0328(9) -0.0248(8) -0.0041(7) 0.0110(7)
C5A 0.0315(8) 0.0333(8) 0.0407(9) -0.0202(7) -0.0094(7) 0.0090(6)
C6A 0.0272(8) 0.0304(8) 0.0303(8) -0.0103(6) -0.0029(6) 0.0001(6)
C7A 0.0272(7) 0.0245(7) 0.0269(8) -0.0070(6) 0.0026(6) -0.0014(6)
C8A 0.0280(8) 0.0296(7) 0.0280(8) -0.0088(6) 0.0019(6) -0.0012(6)
C9A 0.0302(8) 0.0375(8) 0.0324(9) -0.0055(7) -0.0041(7) -0.0076(7)
C10A 0.0522(10) 0.0347(8) 0.0304(9) -0.0112(7) -0.0048(8) -0.0113(7)
C11A 0.0490(10) 0.0313(8) 0.0302(9) -0.0141(7) 0.0091(7) -0.0029(7)
C12A 0.0299(8) 0.0288(8) 0.0329(8) -0.0087(6) 0.0050(6) -0.0026(6)
C13A 0.0223(7) 0.0361(8) 0.0319(8) -0.0099(7) 0.0049(6) 0.0024(6)
C14A 0.0252(8) 0.0450(9) 0.0393(9) -0.0110(8) 0.0032(7) -0.0005(7)
C15A 0.0238(8) 0.0784(14) 0.0395(10) -0.0171(9) -0.0007(7) -0.0023(8)
C16A 0.0315(9) 0.0811(14) 0.0363(10) -0.0032(10) 0.0001(8) 0.0216(9)
C17A 0.0472(11) 0.0482(10) 0.0374(10) -0.0023(8) 0.0074(8) 0.0214(8)
C18A 0.0341(9) 0.0373(9) 0.0364(9) -0.0100(7) 0.0049(7) 0.0067(7)
C19A 0.0279(8) 0.0276(7) 0.0333(8) -0.0136(6) 0.0035(6) -0.0031(6)
C20A 0.0318(9) 0.0326(8) 0.0464(10) -0.0100(7) 0.0065(7) -0.0025(7)
C21A 0.0386(10) 0.0449(10) 0.0582(12) -0.0078(9) 0.0195(9) -0.0080(8)
C22A 0.0635(13) 0.0385(10) 0.0428(11) 0.0007(8) 0.0146(9) -0.0091(9)
C23A 0.0505(11) 0.0308(8) 0.0378(10) -0.0061(7) -0.0032(8) -0.0002(7)
C24A 0.0314(8) 0.0300(8) 0.0343(9) -0.0116(7) 0.0024(7) -0.0035(6)
F1 0.0374(5) 0.0296(4) 0.0388(5) -0.0081(4) 0.0040(4) -0.0055(4)
F2 0.0392(6) 0.0638(7) 0.0375(6) -0.0118(5) 0.0131(4) -0.0089(5)
F3 0.0355(5) 0.0739(7) 0.0461(6) -0.0348(5) 0.0013(4) 0.0122(5)
F4 0.0540(6) 0.0360(5) 0.0575(6) -0.0262(5) -0.0073(5) 0.0129(4)
F5 0.0489(6) 0.0265(4) 0.0451(6) -0.0121(4) 0.0061(4) -0.0057(4)
F6 0.0224(4) 0.0445(5) 0.0441(5) -0.0196(4) 0.0006(4) 0.0019(4)
F7 0.0328(5) 0.0599(6) 0.0486(6) -0.0132(5) -0.0094(4) -0.0119(4)
F8 0.0726(7) 0.0567(6) 0.0486(6) -0.0284(5) -0.0116(5) -0.0167(5)
F9 0.0671(7) 0.0490(6) 0.0503(6) -0.0315(5) 0.0167(5) -0.0044(5)
F10 0.0298(5) 0.0417(5) 0.0493(6) -0.0199(4) 0.0106(4) 0.0015(4)
F11 0.0378(5) 0.0463(6) 0.0579(6) -0.0188(5) -0.0065(5) -0.0098(4)
F12 0.0358(6) 0.1105(10) 0.0572(7) -0.0204(7) -0.0129(5) -0.0160(6)
F13 0.0469(7) 0.1229(11) 0.0518(7) -0.0011(7) -0.0115(5) 0.0353(7)
F14 0.0833(9) 0.0545(7) 0.0550(7) 0.0021(5) 0.0022(6) 0.0356(6)
F15 0.0584(6) 0.0294(5) 0.0511(6) -0.0086(4) -0.0016(5) 0.0022(4)
F16 0.0243(5) 0.0518(6) 0.0609(7) -0.0062(5) 0.0086(4) 0.0012(4)
F17 0.0468(7) 0.0759(8) 0.0950(10) 0.0081(7) 0.0369(6) -0.0103(6)
F18 0.0886(9) 0.0639(8) 0.0623(8) 0.0186(6) 0.0248(7) -0.0111(7)
F19 0.0681(7) 0.0434(6) 0.0444(6) 0.0013(5) -0.0128(5) 0.0007(5)
F20 0.0301(5) 0.0404(5) 0.0417(5) -0.0082(4) -0.0024(4) 0.0040(4)

loop_
_atom_type_symbol
_atom_type_description
_atom_type_scat_dispersion_real
_atom_type_scat_dispersion_imag
_atom_type_scat_source
C C 0.0033 0.0016 'International Tables Vol C Tables 4.2.6.8 and 6.1.1.4'
H H 0.0000 0.0000 'International Tables Vol C Tables 4.2.6.8 and 6.1.1.4'
B B 0.0013 0.0007 'International Tables Vol C Tables 4.2.6.8 and 6.1.1.4'
N N 0.0061 0.0033 'International Tables Vol C Tables 4.2.6.8 and 6.1.1.4'
O O 0.0106 0.0060 'International Tables Vol C Tables 4.2.6.8 and 6.1.1.4'
F F 0.0171 0.0103 'International Tables Vol C Tables 4.2.6.8 and 6.1.1.4'
P P 0.1023 0.0942 'International Tables Vol C Tables 4.2.6.8 and 6.1.1.4'

loop_
_geom_angle_atom_site_label_1
_geom_angle_atom_site_label_2
_geom_angle_atom_site_label_3
_geom_angle
N1 P1 C14 106.57(7)
N1 P1 C1 113.64(7)
C14 P1 C1 109.55(7)
N1 P1 C2 110.94(7)
C14 P1 C2 108.92(7)
C1 P1 C2 107.16(7)
C7 O1 C13 105.09(10)
C20 N1 P1 126.44(10)
C20 N1 H1 116.3(12)
P1 N1 H1 113.9(12)
P1 C1 H1A 109.5
P1 C1 H1B 109.5
H1A C1 H1B 109.5
P1 C1 H1C 109.5
H1A C1 H1C 109.5
H1B C1 H1C 109.5
C7 C2 C3 116.14(13)
C7 C2 P1 122.16(11)
C3 C2 P1 121.53(11)
C4 C3 C2 121.33(13)
C4 C3 H3 119.3
C2 C3 H3 119.3
C5 C4 C3 121.33(13)
C5 C4 H4 119.3
C3 C4 H4 119.3
C4 C5 C6 118.89(13)
C4 C5 H5 120.6
C6 C5 H5 120.6
C5 C6 C7 119.00(13)
C5 C6 C8 135.66(13)
C7 C6 C8 105.34(12)
O1 C7 C2 124.51(12)
O1 C7 C6 112.21(12)
C2 C7 C6 123.28(13)
C13 C8 C9 118.60(13)
C13 C8 C6 105.61(12)
C9 C8 C6 135.78(14)
C10 C9 C8 118.55(14)
C10 C9 H9 120.7
C8 C9 H9 120.7
C9 C10 C11 121.14(14)
C9 C10 H10 119.4
C11 C10 H10 119.4
C12 C11 C10 121.56(14)
C12 C11 H11 119.2
C10 C11 H11 119.2
C13 C12 C11 115.90(14)
C13 C12 H12 122.0
C11 C12 H12 122.0
C12 C13 C8 124.24(13)
C12 C13 O1 124.01(13)
C8 C13 O1 111.75(12)
C15 C14 C19 119.63(15)
C15 C14 P1 120.14(12)
C19 C14 P1 120.11(13)
C16 C15 C14 119.74(18)
C16 C15 H15 120.1
C14 C15 H15 120.1
C17 C16 C15 120.20(19)
C17 C16 H16 119.9
C15 C16 H16 119.9
C16 C17 C18 120.59(17)
C16 C17 H17 119.7
C18 C17 H17 119.7
C17 C18 C19 119.89(19)
C17 C18 H18 120.1
C19 C18 H18 120.1
C18 C19 C14 119.94(18)
C18 C19 H19 120.0
C14 C19 H19 120.0
C21 C20 C25 122.50(13)
C21 C20 N1 119.70(13)
C25 C20 N1 117.77(13)
C22 C21 C20 117.47(15)
C22 C21 C26 118.84(14)
C20 C21 C26 123.64(13)
C23 C22 C21 121.21(16)
C23 C22 H22 119.4
C21 C22 H22 119.4
C22 C23 C24 120.24(16)
C22 C23 H23 119.9
C24 C23 H23 119.9
C23 C24 C25 121.42(17)
C23 C24 H24 119.3
C25 C24 H24 119.3
C24 C25 C20 117.10(15)
C24 C25 C29 120.22(15)
C20 C25 C29 122.36(14)
C21 C26 C27 111.50(14)
C21 C26 C28 110.19(15)
C27 C26 C28 112.03(16)
C21 C26 H26 107.6
C27 C26 H26 107.6
C28 C26 H26 107.6
C26 C27 H27A 109.5
C26 C27 H27B 109.5
H27A C27 H27B 109.5
C26 C27 H27C 109.5
H27A C27 H27C 109.5
H27B C27 H27C 109.5
C26 C28 H28A 109.5
C26 C28 H28B 109.5
H28A C28 H28B 109.5
C26 C28 H28C 109.5
H28A C28 H28C 109.5
H28B C28 H28C 109.5
C25 C29 C30 113.18(15)
C25 C29 C31 108.91(14)
C30 C29 C31 111.57(17)
C25 C29 H29 107.7
C30 C29 H29 107.7
C31 C29 H29 107.7
C29 C30 H30A 109.5
C29 C30 H30B 109.5
H30A C30 H30B 109.5
C29 C30 H30C 109.5
H30A C30 H30C 109.5
H30B C30 H30C 109.5
C29 C31 H31A 109.5
C29 C31 H31B 109.5
H31A C31 H31B 109.5
C29 C31 H31C 109.5
H31A C31 H31C 109.5
H31B C31 H31C 109.5
C1A B1 C13A 102.68(11)
C1A B1 C7A 112.75(11)
C13A B1 C7A 113.68(11)
C1A B1 C19A 112.82(11)
C13A B1 C19A 114.21(12)
C7A B1 C19A 101.17(11)
C6A C1A C2A 113.18(13)
C6A C1A B1 126.80(13)
C2A C1A B1 119.83(12)
F1 C2A C3A 116.28(13)
F1 C2A C1A 119.03(12)
C3A C2A C1A 124.69(14)
F2 C3A C2A 120.78(14)
F2 C3A C4A 119.88(14)
C2A C3A C4A 119.33(14)
F3 C4A C5A 120.68(14)
F3 C4A C3A 120.59(15)
C5A C4A C3A 118.72(14)
F4 C5A C4A 120.06(14)
F4 C5A C6A 119.78(15)
C4A C5A C6A 120.15(14)
F5 C6A C5A 114.99(13)
F5 C6A C1A 121.18(13)
C5A C6A C1A 123.83(14)
C8A C7A C12A 112.83(13)
C8A C7A B1 127.92(13)
C12A C7A B1 118.92(12)
F6 C8A C9A 114.73(13)
F6 C8A C7A 121.32(12)
C9A C8A C7A 123.96(14)
F7 C9A C10A 119.70(13)
F7 C9A C8A 120.33(14)
C10A C9A C8A 119.97(14)
F8 C10A C9A 120.79(15)
F8 C10A C11A 120.37(15)
C9A C10A C11A 118.84(14)
F9 C11A C12A 120.73(15)
F9 C11A C10A 120.08(14)
C12A C11A C10A 119.18(14)
F10 C12A C11A 115.85(13)
F10 C12A C7A 119.01(13)
C11A C12A C7A 125.14(14)
C18A C13A C14A 112.68(14)
C18A C13A B1 127.77(13)
C14A C13A B1 119.29(13)
F11 C14A C15A 116.05(15)
F11 C14A C13A 119.07(14)
C15A C14A C13A 124.88(16)
F12 C15A C14A 120.31(18)
F12 C15A C16A 120.18(16)
C14A C15A C16A 119.50(17)
F13 C16A C17A 121.33(19)
F13 C16A C15A 119.91(19)
C17A C16A C15A 118.75(15)
F14 C17A C16A 119.93(16)
F14 C17A C18A 120.25(18)
C16A C17A C18A 119.82(16)
F15 C18A C17A 114.65(15)
F15 C18A C13A 121.06(14)
C17A C18A C13A 124.28(16)
C20A C19A C24A 113.05(14)
C20A C19A B1 127.65(13)
C24A C19A B1 118.95(13)
F16 C20A C19A 120.99(14)
F16 C20A C21A 115.18(14)
C19A C20A C21A 123.83(16)
F17 C21A C22A 119.91(16)
F17 C21A C20A 119.81(17)
C22A C21A C20A 120.27(16)
F18 C22A C21A 120.95(17)
F18 C22A C23A 120.24(18)
C21A C22A C23A 118.80(16)
F19 C23A C22A 120.10(15)
F19 C23A C24A 120.73(15)
C22A C23A C24A 119.15(16)
F20 C24A C23A 116.00(14)
F20 C24A C19A 119.12(13)
C23A C24A C19A 124.88(15)

loop_
_geom_bond_atom_site_label_1
_geom_bond_atom_site_label_2
_geom_bond_distance
P1 N1 1.6393(13)
P1 C14 1.7803(14)
P1 C1 1.7869(16)
P1 C2 1.7871(14)
O1 C7 1.3739(16)
O1 C13 1.3920(16)
N1 C20 1.4599(18)
N1 H1 0.841(17)
C1 H1A 0.9800
C1 H1B 0.9800
C1 H1C 0.9800
C2 C7 1.3937(19)
C2 C3 1.3962(19)
C3 C4 1.391(2)
C3 H3 0.9500
C4 C5 1.381(2)
C4 H4 0.9500
C5 C6 1.3897(19)
C5 H5 0.9500
C6 C7 1.3957(19)
C6 C8 1.4525(19)
C8 C13 1.390(2)
C8 C9 1.394(2)
C9 C10 1.378(2)
C9 H9 0.9500
C10 C11 1.396(2)
C10 H10 0.9500
C11 C12 1.385(2)
C11 H11 0.9500
C12 C13 1.377(2)
C12 H12 0.9500
C14 C15 1.392(2)
C14 C19 1.393(2)
C15 C16 1.382(2)
C15 H15 0.9500
C16 C17 1.376(3)
C16 H16 0.9500
C17 C18 1.378(3)
C17 H17 0.9500
C18 C19 1.383(2)
C18 H18 0.9500
C19 H19 0.9500
C20 C21 1.396(2)
C20 C25 1.403(2)
C21 C22 1.395(2)
C21 C26 1.517(2)
C22 C23 1.374(3)
C22 H22 0.9500
C23 C24 1.375(3)
C23 H23 0.9500
C24 C25 1.394(2)
C24 H24 0.9500
C25 C29 1.515(2)
C26 C27 1.523(3)
C26 C28 1.525(2)
C26 H26 1.0000
C27 H27A 0.9800
C27 H27B 0.9800
C27 H27C 0.9800
C28 H28A 0.9800
C28 H28B 0.9800
C28 H28C 0.9800
C29 C30 1.522(2)
C29 C31 1.528(3)
C29 H29 1.0000
C30 H30A 0.9800
C30 H30B 0.9800
C30 H30C 0.9800
C31 H31A 0.9800
C31 H31B 0.9800
C31 H31C 0.9800
B1 C1A 1.649(2)
B1 C13A 1.650(2)
B1 C7A 1.652(2)
B1 C19A 1.658(2)
C1A C6A 1.3825(19)
C1A C2A 1.390(2)
C2A F1 1.3537(16)
C2A C3A 1.373(2)
C3A F2 1.3498(17)
C3A C4A 1.374(2)
C4A F3 1.3492(16)
C4A C5A 1.366(2)
C5A F4 1.3480(17)
C5A C6A 1.382(2)
C6A F5 1.3492(17)
C7A C8A 1.3885(19)
C7A C12A 1.389(2)
C8A F6 1.3562(16)
C8A C9A 1.379(2)
C9A F7 1.3493(17)
C9A C10A 1.367(2)
C10A F8 1.3436(17)
C10A C11A 1.376(2)
C11A F9 1.3457(17)
C11A C12A 1.367(2)
C12A F10 1.3610(17)
C13A C18A 1.386(2)
C13A C14A 1.391(2)
C14A F11 1.3603(18)
C14A C15A 1.372(2)
C15A F12 1.353(2)
C15A C16A 1.373(3)
C16A F13 1.3437(19)
C16A C17A 1.366(3)
C17A F14 1.349(2)
C17A C18A 1.383(2)
C18A F15 1.3548(18)
C19A C20A 1.381(2)
C19A C24A 1.392(2)
C20A F16 1.3571(18)
C20A C21A 1.381(2)
C21A F17 1.3517(19)
C21A C22A 1.365(3)
C22A F18 1.3448(19)
C22A C23A 1.371(3)
C23A F19 1.3507(19)
C23A C24A 1.374(2)
C24A F20 1.3524(17)

loop_
_geom_torsion_atom_site_label_1
_geom_torsion_atom_site_label_2
_geom_torsion_atom_site_label_3
_geom_torsion_atom_site_label_4
_geom_torsion
C14 P1 N1 C20 156.46(12)
C1 P1 N1 C20 -82.79(14)
C2 P1 N1 C20 38.04(14)
N1 P1 C2 C7 -70.90(13)
C14 P1 C2 C7 172.11(12)
C1 P1 C2 C7 53.68(14)
N1 P1 C2 C3 114.09(12)
C14 P1 C2 C3 -2.91(15)
C1 P1 C2 C3 -121.33(13)
C7 C2 C3 C4 0.4(2)
P1 C2 C3 C4 175.74(12)
C2 C3 C4 C5 0.7(2)
C3 C4 C5 C6 -0.6(2)
C4 C5 C6 C7 -0.6(2)
C4 C5 C6 C8 -179.83(16)
C13 O1 C7 C2 178.46(14)
C13 O1 C7 C6 -0.67(16)
C3 C2 C7 O1 179.23(13)
P1 C2 C7 O1 4.0(2)
C3 C2 C7 C6 -1.7(2)
P1 C2 C7 C6 -177.00(12)
C5 C6 C7 O1 -179.02(13)
C8 C6 C7 O1 0.43(17)
C5 C6 C7 C2 1.8(2)
C8 C6 C7 C2 -178.70(13)
C5 C6 C8 C13 179.30(17)
C7 C6 C8 C13 -0.01(16)
C5 C6 C8 C9 0.4(3)
C7 C6 C8 C9 -178.89(17)
C13 C8 C9 C10 0.6(2)
C6 C8 C9 C10 179.35(17)
C8 C9 C10 C11 -0.3(2)
C9 C10 C11 C12 -0.2(3)
C10 C11 C12 C13 0.4(2)
C11 C12 C13 C8 0.0(2)
C11 C12 C13 O1 -179.07(14)
C9 C8 C13 C12 -0.4(2)
C6 C8 C13 C12 -179.55(14)
C9 C8 C13 O1 178.70(13)
C6 C8 C13 O1 -0.41(17)
C7 O1 C13 C12 179.81(15)
C7 O1 C13 C8 0.66(16)
N1 P1 C14 C15 -24.56(14)
C1 P1 C14 C15 -147.90(13)
C2 P1 C14 C15 95.19(13)
N1 P1 C14 C19 159.44(12)
C1 P1 C14 C19 36.10(15)
C2 P1 C14 C19 -80.81(14)
C19 C14 C15 C16 -1.2(2)
P1 C14 C15 C16 -177.24(13)
C14 C15 C16 C17 0.8(3)
C15 C16 C17 C18 0.2(3)
C16 C17 C18 C19 -0.9(3)
C17 C18 C19 C14 0.4(3)
C15 C14 C19 C18 0.6(2)
P1 C14 C19 C18 176.64(13)
P1 N1 C20 C21 95.78(16)
P1 N1 C20 C25 -86.37(17)
C25 C20 C21 C22 1.2(2)
N1 C20 C21 C22 178.94(15)
C25 C20 C21 C26 -176.02(15)
N1 C20 C21 C26 1.7(2)
C20 C21 C22 C23 1.5(3)
C26 C21 C22 C23 178.83(19)
C21 C22 C23 C24 -2.5(3)
C22 C23 C24 C25 0.8(3)
C23 C24 C25 C20 1.8(3)
C23 C24 C25 C29 -171.77(19)
C21 C20 C25 C24 -2.8(2)
N1 C20 C25 C24 179.44(16)
C21 C20 C25 C29 170.62(15)
N1 C20 C25 C29 -7.2(2)
C22 C21 C26 C27 56.0(2)
C20 C21 C26 C27 -126.85(18)
C22 C21 C26 C28 -69.1(2)
C20 C21 C26 C28 108.10(18)
C24 C25 C29 C30 -36.4(2)
C20 C25 C29 C30 150.38(17)
C24 C25 C29 C31 88.3(2)
C20 C25 C29 C31 -84.9(2)
C13A B1 C1A C6A 107.06(15)
C7A B1 C1A C6A -130.21(14)
C19A B1 C1A C6A -16.4(2)
C13A B1 C1A C2A -67.50(15)
C7A B1 C1A C2A 55.22(17)
C19A B1 C1A C2A 169.08(12)
C6A C1A C2A F1 -177.24(12)
B1 C1A C2A F1 -1.98(19)
C6A C1A C2A C3A 3.9(2)
B1 C1A C2A C3A 179.14(13)
F1 C2A C3A F2 -0.89(19)
C1A C2A C3A F2 178.02(13)
F1 C2A C3A C4A 178.64(12)
C1A C2A C3A C4A -2.4(2)
F2 C3A C4A F3 -0.2(2)
C2A C3A C4A F3 -179.78(12)
F2 C3A C4A C5A 179.23(13)
C2A C3A C4A C5A -0.3(2)
F3 C4A C5A F4 2.4(2)
C3A C4A C5A F4 -177.09(13)
F3 C4A C5A C6A -179.30(13)
C3A C4A C5A C6A 1.2(2)
F4 C5A C6A F5 -0.81(19)
C4A C5A C6A F5 -179.14(13)
F4 C5A C6A C1A 178.81(13)
C4A C5A C6A C1A 0.5(2)
C2A C1A C6A F5 176.73(12)
B1 C1A C6A F5 1.9(2)
C2A C1A C6A C5A -2.9(2)
B1 C1A C6A C5A -177.73(13)
C1A B1 C7A C8A 13.5(2)
C13A B1 C7A C8A 129.80(15)
C19A B1 C7A C8A -107.31(16)
C1A B1 C7A C12A -173.67(13)
C13A B1 C7A C12A -57.33(18)
C19A B1 C7A C12A 65.56(15)
C12A C7A C8A F6 -176.79(13)
B1 C7A C8A F6 -3.6(2)
C12A C7A C8A C9A 2.9(2)
B1 C7A C8A C9A 176.12(14)
F6 C8A C9A F7 -1.4(2)
C7A C8A C9A F7 178.88(13)
F6 C8A C9A C10A 178.62(13)
C7A C8A C9A C10A -1.1(2)
F7 C9A C10A F8 -1.2(2)
C8A C9A C10A F8 178.71(14)
F7 C9A C10A C11A 178.27(14)
C8A C9A C10A C11A -1.8(2)
F8 C10A C11A F9 2.2(2)
C9A C10A C11A F9 -177.35(14)
F8 C10A C11A C12A -177.99(14)
C9A C10A C11A C12A 2.5(2)
F9 C11A C12A F10 -0.7(2)
C10A C11A C12A F10 179.50(14)
F9 C11A C12A C7A 179.37(14)
C10A C11A C12A C7A -0.5(2)
C8A C7A C12A F10 177.90(12)
B1 C7A C12A F10 4.0(2)
C8A C7A C12A C11A -2.1(2)
B1 C7A C12A C11A -176.03(14)
C1A B1 C13A C18A 109.40(16)
C7A B1 C13A C18A -12.7(2)
C19A B1 C13A C18A -128.12(16)
C1A B1 C13A C14A -64.32(16)
C7A B1 C13A C14A 173.58(13)
C19A B1 C13A C14A 58.17(18)
C18A C13A C14A F11 -178.39(13)
B1 C13A C14A F11 -3.8(2)
C18A C13A C14A C15A 1.9(2)
B1 C13A C14A C15A 176.52(15)
F11 C14A C15A F12 2.0(2)
C13A C14A C15A F12 -178.26(15)
F11 C14A C15A C16A -179.01(15)
C13A C14A C15A C16A 0.7(3)
F12 C15A C16A F13 -2.8(3)
C14A C15A C16A F13 178.22(15)
F12 C15A C16A C17A 176.63(16)
C14A C15A C16A C17A -2.3(3)
F13 C16A C17A F14 0.6(3)
C15A C16A C17A F14 -178.81(15)
F13 C16A C17A C18A -179.32(15)
C15A C16A C17A C18A 1.2(3)
F14 C17A C18A F15 1.8(2)
C16A C17A C18A F15 -178.22(15)
F14 C17A C18A C13A -178.31(15)
C16A C17A C18A C13A 1.6(3)
C14A C13A C18A F15 176.78(14)
B1 C13A C18A F15 2.7(2)
C14A C13A C18A C17A -3.1(2)
B1 C13A C18A C17A -177.14(15)
C1A B1 C19A C20A 130.20(15)
C13A B1 C19A C20A 13.4(2)
C7A B1 C19A C20A -109.08(16)
C1A B1 C19A C24A -57.10(17)
C13A B1 C19A C24A -173.86(13)
C7A B1 C19A C24A 63.61(15)
C24A C19A C20A F16 -178.11(13)
B1 C19A C20A F16 -5.1(2)
C24A C19A C20A C21A 1.5(2)
B1 C19A C20A C21A 174.60(15)
F16 C20A C21A F17 -2.6(2)
C19A C20A C21A F17 177.75(16)
F16 C20A C21A C22A 178.33(16)
C19A C20A C21A C22A -1.3(3)
F17 C21A C22A F18 0.0(3)
C20A C21A C22A F18 179.06(17)
F17 C21A C22A C23A -178.72(17)
C20A C21A C22A C23A 0.4(3)
F18 C22A C23A F19 -0.1(3)
C21A C22A C23A F19 178.56(16)
F18 C22A C23A C24A -178.49(15)
C21A C22A C23A C24A 0.2(3)
F19 C23A C24A F20 1.2(2)
C22A C23A C24A F20 179.49(15)
F19 C23A C24A C19A -178.23(14)
C22A C23A C24A C19A 0.1(2)
C20A C19A C24A F20 179.70(13)
B1 C19A C24A F20 6.0(2)
C20A C19A C24A C23A -0.9(2)
B1 C19A C24A C23A -174.65(14)
